data_1566399
loop_
_publ_author_name
'Birchall, Lee'
'Truccolo, Giada'
'Jackson, Lewis'
'Shepherd, Helena Jane'

_publ_section_title
;
 Co-crystallisation as a Modular Approach to the Discovery of
 Spin-Crossover Materials
;
_journal_name_full 'Chemical Science'
_journal_paper_doi 10.1039/D1SC04956A
_journal_year 2022
_chemical_formula_moiety 'C22 H18 Fe N10, 2(B F4), 2(C10 H8 N2)'
_chemical_formula_sum 'C42 H34 B2 F8 Fe N14'
_chemical_formula_weight 964.30
_space_group_crystal_system monoclinic
_space_group_IT_number 14
_space_group_name_Hall '-P 2yn'
_space_group_name_H-M_alt 'P 1 21/n 1'
_atom_sites_solution_hydrogens geom
_atom_sites_solution_primary dual
_audit_creation_date 2021-09-02
_audit_creation_method
;
Olex2 1.3
(compiled 2020.11.12 svn.r5f609507 for OlexSys, GUI svn.r6272)
;
_audit_update_record
;
2021-09-03 deposited with the CCDC.	2022-02-17 downloaded from the CCDC.
;
_cell_angle_alpha 90
_cell_angle_beta 96.403(3)
_cell_angle_gamma 90
_cell_formula_units_Z 4
_cell_length_a 10.2076(3)
_cell_length_b 18.9941(9)
_cell_length_c 22.8634(8)
_cell_measurement_reflns_used 5682
_cell_measurement_temperature 300.0(2)
_cell_measurement_theta_max 71.7920
_cell_measurement_theta_min 4.4920
_cell_volume 4405.2(3)
_computing_cell_refinement 'CrysAlisPro 1.171.40.67a (Rigaku OD, 2019)'
_computing_data_collection 'CrysAlisPro 1.171.40.67a (Rigaku OD, 2019)'
_computing_data_reduction 'CrysAlisPro 1.171.40.67a (Rigaku OD, 2019)'
_computing_molecular_graphics 'Olex2 1.3 (Dolomanov et al., 2009)'
_computing_publication_material 'Olex2 1.3 (Dolomanov et al., 2009)'
_computing_structure_refinement 'SHELXL 2013/4 (Sheldrick, 2015)'
_computing_structure_solution 'SHELXT  (Sheldrick, 2015)'
_diffrn_ambient_environment air
_diffrn_ambient_temperature 300.0(2)
_diffrn_detector 'CCD plate'
_diffrn_detector_area_resol_mean 5.2887
_diffrn_detector_type AtlasS2
_diffrn_measured_fraction_theta_full 0.999
_diffrn_measured_fraction_theta_max 0.982
_diffrn_measurement_details
;
List of Runs (angles in degrees, time in seconds):

  # Type    Start    End  Width  t~exp~   \w     \q     \k     \f   Frames
#--------------------------------------------------------------------------
  1  \w   -116.00 -17.00   1.00    5.00    --  -41.91 -38.00-180.00   99
  2  \w    -92.00  -2.00   1.00    5.00    --  -41.91 125.00 -30.00   90
  3  \w      9.00 118.00   1.00    5.00    --   41.91  77.00 120.00  109
  4  \w     27.00 132.00   1.00   20.00    --  103.72 -30.00-180.00  105
  5  \w     31.00 118.00   1.00   20.00    --  103.72-125.00-180.00   87
  6  \w     31.00 130.00   1.00   20.00    --  103.72 -45.00 -90.00   99
  7  \w     94.00 177.00   1.00   20.00    --  103.72 125.00-180.00   83
  8  \w     31.00 130.00   1.00   20.00    --  103.72 -45.00  90.00   99
  9  \w     97.00 174.00   1.00   20.00    --  103.72  45.00-180.00   77
 10  \w     43.00 130.00   1.00   20.00    --  103.72 -77.00  90.00   87
;
_diffrn_measurement_device 'four-circle diffractometer'
_diffrn_measurement_device_type 'SuperNova, Dual, Cu at home/near, AtlasS2'
_diffrn_measurement_method '\w scans'
_diffrn_orient_matrix_type 'CrysAlisPro convention (1999,Acta A55,543-557)'
_diffrn_orient_matrix_UB_11 -0.0729265000
_diffrn_orient_matrix_UB_12 -0.0608448000
_diffrn_orient_matrix_UB_13 -0.0343779000
_diffrn_orient_matrix_UB_21 -0.0438176000
_diffrn_orient_matrix_UB_22 0.0506758000
_diffrn_orient_matrix_UB_23 -0.0510153000
_diffrn_orient_matrix_UB_31 0.1257820000
_diffrn_orient_matrix_UB_32 -0.0175552000
_diffrn_orient_matrix_UB_33 -0.0285402000
_diffrn_radiation_monochromator mirror
_diffrn_radiation_probe x-ray
_diffrn_radiation_type 'Cu K\a'
_diffrn_radiation_wavelength 1.54184
_diffrn_reflns_av_R_equivalents 0.0476
_diffrn_reflns_av_unetI/netI 0.0408
_diffrn_reflns_Laue_measured_fraction_full 0.999
_diffrn_reflns_Laue_measured_fraction_max 0.982
_diffrn_reflns_limit_h_max 12
_diffrn_reflns_limit_h_min -10
_diffrn_reflns_limit_k_max 22
_diffrn_reflns_limit_k_min -23
_diffrn_reflns_limit_l_max 22
_diffrn_reflns_limit_l_min -28
_diffrn_reflns_number 25065
_diffrn_reflns_point_group_measured_fraction_full 0.999
_diffrn_reflns_point_group_measured_fraction_max 0.982
_diffrn_reflns_theta_full 67.684
_diffrn_reflns_theta_max 71.973
_diffrn_reflns_theta_min 3.891
_diffrn_source 'micro-focus sealed X-ray tube'
_diffrn_source_type 'SuperNova (Cu) X-ray Source'
_exptl_absorpt_coefficient_mu 3.477
_exptl_absorpt_correction_T_max 1.000
_exptl_absorpt_correction_T_min 0.302
_exptl_absorpt_correction_type gaussian
_exptl_absorpt_process_details
;
CrysAlisPro 1.171.40.67a (Rigaku Oxford Diffraction, 2019)
Numerical absorption correction based on gaussian integration over
			a multifaceted crystal model
Empirical absorption correction using spherical harmonics,
 implemented in SCALE3 ABSPACK scaling algorithm.
;
_exptl_crystal_colour red
_exptl_crystal_colour_primary red
_exptl_crystal_density_diffrn 1.454
_exptl_crystal_description block
_exptl_crystal_F_000 1968
_exptl_crystal_size_max 0.375
_exptl_crystal_size_mid 0.205
_exptl_crystal_size_min 0.143
_refine_diff_density_max 2.814
_refine_diff_density_min -0.383
_refine_diff_density_rms 0.109
_refine_ls_extinction_method none
_refine_ls_goodness_of_fit_ref 1.077
_refine_ls_hydrogen_treatment constr
_refine_ls_matrix_type full
_refine_ls_number_parameters 604
_refine_ls_number_reflns 8525
_refine_ls_number_restraints 0
_refine_ls_restrained_S_all 1.077
_refine_ls_R_factor_all 0.1197
_refine_ls_R_factor_gt 0.0982
_refine_ls_shift/su_max 0.001
_refine_ls_shift/su_mean 0.000
_refine_ls_structure_factor_coef Fsqd
_refine_ls_weighting_details 'w=1/[\s^2^(Fo^2^)+(0.2000P)^2^] where P=(Fo^2^+2Fc^2^)/3'
_refine_ls_weighting_scheme calc
_refine_ls_wR_factor_gt 0.2572
_refine_ls_wR_factor_ref 0.2914
_reflns_Friedel_coverage 0.000
_reflns_number_gt 5993
_reflns_number_total 8525
_reflns_threshold_expression 'I > 2\s(I)'
_cod_data_source_file d1sc04956a1.cif
_cod_data_source_block ltb-137-001_300ah_red_ref
_cod_database_code 1566399
_shelxl_version_number 2013-4
_chemical_oxdiff_formula 'Fe C42 H34 N14 B2 F8'
_chemical_oxdiff_usercomment '300 K After heating to 400 K'
_shelx_space_group_comment
;
The symmetry employed for this shelxl refinement is uniquely defined
by the following loop, which should always be used as a source of
symmetry information in preference to the above space-group names.
They are only intended as comments.
;
_reflns_odcompleteness_completeness 99.96
_reflns_odcompleteness_iscentric 1
_reflns_odcompleteness_theta 66.97
_olex2_refinement_description
;
1. Fixed Uiso
 At 1.2 times of:
  All C(H) groups, All N(H) groups
2.a Aromatic/amide H refined with riding coordinates:
 N5(H5), N6(H6), N1(H1), N10(H10), C7(H7), C16(H16), C5(H5a), C18(H18),
 C10(H10a), C6(H6a), C17(H17), C25(H25), C11(H11), C26(H26), C13(H13), C12(H12),
  C2(H2), C36(H36), C40(H40), C42(H42), C30(H30), C29(H29), C35(H35), C32(H32),
 C23(H23), C24(H24), C31(H31), C1(H1a), C21(H21), C33(H33), C34(H34), C22(H22),
 C41(H41), C39(H39)
;
_olex2_submission_special_instructions 'No special instructions were received'
_oxdiff_exptl_absorpt_empirical_details
;
Empirical correction (ABSPACK) includes:
- Absorption correction using spherical harmonics
- Frame scaling
;
_oxdiff_exptl_absorpt_empirical_full_max 1.229
_oxdiff_exptl_absorpt_empirical_full_min 0.817

loop_
_space_group_symop_operation_xyz
'x, y, z'
'-x+1/2, y+1/2, -z+1/2'
'-x, -y, -z'
'x-1/2, -y-1/2, z-1/2'

loop_
_atom_site_label
_atom_site_type_symbol
_atom_site_fract_x
_atom_site_fract_y
_atom_site_fract_z
_atom_site_U_iso_or_equiv
_atom_site_adp_type
_atom_site_occupancy
_atom_site_site_symmetry_order
_atom_site_calc_flag
_atom_site_refinement_flags_posn
_atom_site_refinement_flags_adp
_atom_site_refinement_flags_occupancy
_atom_site_disorder_assembly
_atom_site_disorder_group
Fe1 Fe 0.27110(5) 0.71402(3) 0.67957(2) 0.0455(2) Uani 1 1 d . . . . .
F6 F 0.2100(3) 0.56765(19) 0.38963(14) 0.0867(9) Uani 1 1 d . . . . .
F5 F 0.2533(4) 0.5496(2) 0.29731(17) 0.1045(12) Uani 1 1 d . . . . .
N4 N 0.1474(3) 0.6380(2) 0.63996(17) 0.0586(9) Uani 1 1 d . . . . .
N8 N 0.2163(3) 0.71046(17) 0.76086(15) 0.0495(7) Uani 1 1 d . . . . .
N3 N 0.3250(3) 0.70914(17) 0.59814(15) 0.0501(7) Uani 1 1 d . . . . .
F8 F 0.2515(4) 0.6593(2) 0.3328(2) 0.1072(12) Uani 1 1 d . . . . .
N7 N 0.3982(3) 0.6402(2) 0.72093(17) 0.0599(9) Uani 1 1 d . . . . .
N9 N 0.1248(4) 0.7884(2) 0.67551(17) 0.0580(8) Uani 1 1 d . . . . .
N2 N 0.4153(4) 0.7892(2) 0.68186(16) 0.0594(9) Uani 1 1 d . . . . .
N5 N 0.0520(4) 0.5939(2) 0.6549(2) 0.0711(11) Uani 1 1 d . . . . .
H5 H 0.0215 0.5935 0.6885 0.085 Uiso 1 1 calc R U . . .
F7 F 0.4125(3) 0.5859(3) 0.3657(2) 0.1272(17) Uani 1 1 d . . . . .
C9 C 0.1667(4) 0.6212(2) 0.58458(19) 0.0550(9) Uani 1 1 d . . . . .
C15 C 0.2744(4) 0.6651(2) 0.80014(18) 0.0546(9) Uani 1 1 d . . . . .
N6 N 0.4936(4) 0.5964(2) 0.7072(2) 0.0767(12) Uani 1 1 d . . . . .
H6 H 0.5264 0.5965 0.6742 0.092 Uiso 1 1 calc R U . . .
C4 C 0.4204(4) 0.7524(2) 0.58308(17) 0.0515(9) Uani 1 1 d . . . . .
N1 N 0.4781(5) 0.8337(3) 0.7205(2) 0.0780(12) Uani 1 1 d . . . . .
H1 H 0.4600 0.8393 0.7561 0.094 Uiso 1 1 calc R U . . .
C8 C 0.2666(4) 0.6632(2) 0.55951(17) 0.0531(9) Uani 1 1 d . . . . .
F3 F 0.7770(6) 0.9441(2) 0.56134(18) 0.1309(17) Uani 1 1 d . . . . .
N10 N 0.0614(5) 0.8322(3) 0.6357(2) 0.0779(12) Uani 1 1 d . . . . .
H10 H 0.0794 0.8366 0.6000 0.094 Uiso 1 1 calc R U . . .
C3 C 0.4729(4) 0.7967(2) 0.6321(2) 0.0555(9) Uani 1 1 d . . . . .
C20 C 0.0668(4) 0.7967(2) 0.7252(2) 0.0579(10) Uani 1 1 d . . . . .
C14 C 0.3742(4) 0.6231(2) 0.7757(2) 0.0592(10) Uani 1 1 d . . . . .
C19 C 0.1196(4) 0.7534(2) 0.77486(18) 0.0550(9) Uani 1 1 d . . . . .
C7 C 0.3013(5) 0.6592(3) 0.5024(2) 0.0663(11) Uani 1 1 d . . . . .
H7 H 0.2607 0.6271 0.4756 0.080 Uiso 1 1 calc R U . . .
F4 F 0.8226(6) 0.9377(3) 0.4684(2) 0.144(2) Uani 1 1 d . . . . .
N12 N 0.6342(6) 0.6125(3) 0.6060(3) 0.1008(18) Uani 1 1 d . . . . .
C16 C 0.2381(5) 0.6616(3) 0.8566(2) 0.0669(12) Uani 1 1 d . . . . .
H16 H 0.2783 0.6295 0.8836 0.080 Uiso 1 1 calc R U . . .
C5 C 0.4584(5) 0.7510(3) 0.5268(2) 0.0613(10) Uani 1 1 d . . . . .
H5A H 0.5238 0.7812 0.5164 0.074 Uiso 1 1 calc R U . . .
N13 N 0.1454(5) 0.8567(3) 0.5254(2) 0.0833(13) Uani 1 1 d . . . . .
C27 C 0.7937(4) 0.6242(3) 0.4409(3) 0.0708(13) Uani 1 1 d . . . . .
C18 C 0.0803(4) 0.7530(3) 0.8310(2) 0.0638(11) Uani 1 1 d . . . . .
H18 H 0.0145 0.7833 0.8408 0.077 Uiso 1 1 calc R U . . .
C10 C 0.0837(5) 0.5665(3) 0.5643(3) 0.0717(13) Uani 1 1 d . . . . .
H10A H 0.0778 0.5449 0.5276 0.086 Uiso 1 1 calc R U . . .
C28 C 0.7419(5) 0.6199(3) 0.4988(3) 0.0722(13) Uani 1 1 d . . . . .
F1 F 0.7742(6) 0.8412(2) 0.5143(3) 0.143(2) Uani 1 1 d . . . . .
N11 N 0.8899(5) 0.6392(3) 0.3321(2) 0.0922(16) Uani 1 1 d . . . . .
N14 N 0.4265(6) 0.8953(4) 0.2588(3) 0.109(2) Uani 1 1 d . . . . .
C37 C 0.2503(5) 0.8758(3) 0.4191(2) 0.0694(12) Uani 1 1 d . . . . .
C6 C 0.3976(6) 0.7043(3) 0.4865(2) 0.0700(13) Uani 1 1 d . . . . .
H6A H 0.4214 0.7030 0.4484 0.084 Uiso 1 1 calc R U . . .
C17 C 0.1415(5) 0.7064(3) 0.8722(2) 0.0702(13) Uani 1 1 d . . . . .
H17 H 0.1174 0.7054 0.9103 0.084 Uiso 1 1 calc R U . . .
C25 C 0.9121(5) 0.6585(4) 0.4353(3) 0.0836(16) Uani 1 1 d . . . . .
H25 H 0.9615 0.6774 0.4682 0.100 Uiso 1 1 calc R U . . .
C11 C 0.0124(5) 0.5510(3) 0.6100(3) 0.0854(17) Uani 1 1 d . . . . .
H11 H -0.0525 0.5167 0.6097 0.102 Uiso 1 1 calc R U . . .
B2 B 0.2828(5) 0.5905(3) 0.3459(2) 0.0627(12) Uani 1 1 d . . . . .
C38 C 0.3087(5) 0.8837(3) 0.3634(3) 0.0766(14) Uani 1 1 d . . . . .
C26 C 0.7281(5) 0.5948(4) 0.3901(3) 0.0860(17) Uani 1 1 d . . . . .
H26 H 0.6503 0.5698 0.3918 0.103 Uiso 1 1 calc R U . . .
C13 C 0.4566(5) 0.5669(3) 0.7967(3) 0.0802(14) Uani 1 1 d . . . . .
H13 H 0.4605 0.5444 0.8330 0.096 Uiso 1 1 calc R U . . .
C12 C 0.5301(5) 0.5533(3) 0.7510(3) 0.0885(18) Uani 1 1 d . . . . .
H12 H 0.5953 0.5190 0.7511 0.106 Uiso 1 1 calc R U . . .
C2 C 0.5726(6) 0.8469(3) 0.6395(3) 0.0826(15) Uani 1 1 d . . . . .
H2 H 0.6269 0.8624 0.6121 0.099 Uiso 1 1 calc R U . . .
C36 C 0.1314(6) 0.8413(4) 0.4217(3) 0.0858(16) Uani 1 1 d . . . . .
H36 H 0.0846 0.8235 0.3877 0.103 Uiso 1 1 calc R U . . .
C40 C 0.2800(6) 0.8364(4) 0.3166(3) 0.0890(17) Uani 1 1 d . . . . .
H40 H 0.2199 0.8002 0.3200 0.107 Uiso 1 1 calc R U . . .
C42 C 0.3393(7) 0.8427(4) 0.2657(4) 0.103(2) Uani 1 1 d . . . . .
H42 H 0.3193 0.8104 0.2354 0.124 Uiso 1 1 calc R U . . .
F2 F 0.6240(5) 0.9175(4) 0.4899(4) 0.207(3) Uani 1 1 d . . . . .
C30 C 0.6641(6) 0.5636(3) 0.5131(3) 0.0862(16) Uani 1 1 d . . . . .
H30 H 0.6465 0.5267 0.4866 0.103 Uiso 1 1 calc R U . . .
C29 C 0.7674(6) 0.6710(3) 0.5413(3) 0.0830(16) Uani 1 1 d . . . . .
H29 H 0.8221 0.7087 0.5348 0.100 Uiso 1 1 calc R U . . .
C35 C 0.3122(5) 0.9026(3) 0.4704(3) 0.0781(14) Uani 1 1 d . . . . .
H35 H 0.3908 0.9273 0.4704 0.094 Uiso 1 1 calc R U . . .
C32 C 0.6137(7) 0.5626(4) 0.5659(3) 0.096(2) Uani 1 1 d . . . . .
H32 H 0.5618 0.5245 0.5742 0.116 Uiso 1 1 calc R U . . .
C23 C 0.9553(6) 0.6644(4) 0.3808(3) 0.0889(17) Uani 1 1 d . . . . .
H23 H 1.0348 0.6873 0.3780 0.107 Uiso 1 1 calc R U . . .
C24 C 0.7787(6) 0.6029(4) 0.3374(3) 0.0928(19) Uani 1 1 d . . . . .
H24 H 0.7343 0.5824 0.3039 0.111 Uiso 1 1 calc R U . . .
C31 C 0.7117(7) 0.6665(4) 0.5938(3) 0.099(2) Uani 1 1 d . . . . .
H31 H 0.7287 0.7021 0.6215 0.119 Uiso 1 1 calc R U . . .
C1 C 0.5721(7) 0.8683(3) 0.6968(3) 0.0936(19) Uani 1 1 d . . . . .
H1A H 0.6284 0.9015 0.7159 0.112 Uiso 1 1 calc R U . . .
C21 C -0.0343(6) 0.8467(4) 0.7159(3) 0.0901(17) Uani 1 1 d . . . . .
H21 H -0.0901 0.8622 0.7428 0.108 Uiso 1 1 calc R U . . .
C33 C 0.2570(7) 0.8925(3) 0.5227(3) 0.0857(16) Uani 1 1 d . . . . .
H33 H 0.2996 0.9116 0.5572 0.103 Uiso 1 1 calc R U . . .
C34 C 0.0835(6) 0.8336(4) 0.4750(3) 0.0885(17) Uani 1 1 d . . . . .
H34 H 0.0030 0.8109 0.4759 0.106 Uiso 1 1 calc R U . . .
C22 C -0.0331(7) 0.8678(4) 0.6588(3) 0.0980(19) Uani 1 1 d . . . . .
H22 H -0.0885 0.9013 0.6393 0.118 Uiso 1 1 calc R U . . .
C41 C 0.4510(8) 0.9394(4) 0.3020(4) 0.120(3) Uani 1 1 d . . . . .
H41 H 0.5112 0.9752 0.2976 0.144 Uiso 1 1 calc R U . . .
B1 B 0.7483(6) 0.9112(4) 0.5089(3) 0.0741(14) Uani 1 1 d . . . . .
C39 C 0.3946(7) 0.9374(4) 0.3541(4) 0.104(2) Uani 1 1 d . . . . .
H39 H 0.4144 0.9719 0.3826 0.125 Uiso 1 1 calc R U . . .

loop_
_atom_site_aniso_label
_atom_site_aniso_U_11
_atom_site_aniso_U_22
_atom_site_aniso_U_33
_atom_site_aniso_U_23
_atom_site_aniso_U_13
_atom_site_aniso_U_12
Fe1 0.0464(4) 0.0583(4) 0.0344(3) -0.0060(2) 0.0166(2) -0.0044(2)
F6 0.091(2) 0.101(2) 0.0720(18) -0.0060(17) 0.0268(15) -0.0278(17)
F5 0.132(3) 0.111(3) 0.0685(19) -0.0235(19) 0.0028(19) 0.023(2)
N4 0.0508(17) 0.067(2) 0.061(2) -0.0078(17) 0.0206(15) -0.0091(15)
N8 0.0475(16) 0.0590(19) 0.0444(17) -0.0068(14) 0.0151(13) -0.0010(13)
N3 0.0528(17) 0.0574(19) 0.0404(16) -0.0047(13) 0.0067(13) -0.0042(13)
F8 0.126(3) 0.066(2) 0.138(3) 0.013(2) 0.052(3) 0.0032(18)
N7 0.0540(18) 0.064(2) 0.067(2) -0.0042(17) 0.0273(16) 0.0010(15)
N9 0.0553(18) 0.067(2) 0.0530(19) 0.0025(16) 0.0114(15) -0.0049(15)
N2 0.062(2) 0.067(2) 0.0483(19) -0.0173(16) 0.0019(15) 0.0030(16)
N5 0.055(2) 0.070(2) 0.092(3) 0.003(2) 0.0264(19) -0.0139(17)
F7 0.0606(18) 0.158(4) 0.159(4) 0.047(3) -0.006(2) -0.021(2)
C9 0.051(2) 0.058(2) 0.055(2) -0.0065(18) 0.0039(16) -0.0044(17)
C15 0.061(2) 0.061(2) 0.044(2) -0.0032(17) 0.0171(17) -0.0046(18)
N6 0.068(2) 0.069(2) 0.100(3) -0.007(2) 0.041(2) 0.0085(19)
C4 0.054(2) 0.061(2) 0.0412(19) 0.0003(17) 0.0095(15) -0.0041(17)
N1 0.078(3) 0.087(3) 0.065(2) -0.032(2) -0.006(2) 0.001(2)
C8 0.053(2) 0.062(2) 0.0442(19) -0.0083(17) 0.0041(15) 0.0015(17)
F3 0.214(5) 0.099(3) 0.077(2) 0.001(2) 0.004(3) 0.020(3)
N10 0.078(3) 0.089(3) 0.065(2) 0.021(2) -0.001(2) -0.003(2)
C3 0.056(2) 0.059(2) 0.052(2) -0.0052(17) 0.0064(17) -0.0037(17)
C20 0.051(2) 0.068(3) 0.056(2) -0.0062(19) 0.0116(17) 0.0015(18)
C14 0.058(2) 0.062(2) 0.060(2) -0.003(2) 0.0201(18) -0.0038(18)
C19 0.052(2) 0.065(2) 0.049(2) -0.0108(18) 0.0117(16) -0.0058(17)
C7 0.078(3) 0.078(3) 0.044(2) -0.015(2) 0.0093(19) -0.005(2)
F4 0.205(5) 0.119(3) 0.121(3) -0.014(3) 0.071(4) -0.056(4)
N12 0.092(3) 0.110(4) 0.110(4) 0.031(4) 0.055(3) 0.032(3)
C16 0.077(3) 0.081(3) 0.047(2) -0.002(2) 0.023(2) 0.001(2)
C5 0.068(2) 0.068(3) 0.051(2) 0.003(2) 0.0206(19) -0.003(2)
N13 0.087(3) 0.087(3) 0.078(3) 0.024(2) 0.018(2) 0.010(2)
C27 0.048(2) 0.074(3) 0.091(4) 0.023(3) 0.016(2) 0.0103(19)
C18 0.063(2) 0.077(3) 0.056(2) -0.012(2) 0.0260(19) 0.000(2)
C10 0.065(3) 0.065(3) 0.082(3) -0.017(2) -0.007(2) -0.008(2)
C28 0.056(2) 0.078(3) 0.086(3) 0.019(3) 0.025(2) 0.015(2)
F1 0.197(5) 0.073(2) 0.167(5) -0.001(3) 0.066(4) 0.003(3)
N11 0.083(3) 0.117(4) 0.080(3) 0.041(3) 0.025(3) 0.023(3)
N14 0.114(4) 0.113(4) 0.111(4) 0.022(4) 0.056(4) 0.052(4)
C37 0.066(3) 0.064(3) 0.080(3) 0.009(2) 0.018(2) 0.012(2)
C6 0.086(3) 0.090(3) 0.037(2) -0.004(2) 0.020(2) -0.003(3)
C17 0.079(3) 0.089(3) 0.047(2) -0.007(2) 0.025(2) -0.002(2)
C25 0.065(3) 0.098(4) 0.091(4) 0.013(3) 0.023(3) 0.001(3)
C11 0.057(3) 0.068(3) 0.132(5) 0.000(3) 0.012(3) -0.018(2)
B2 0.057(3) 0.073(3) 0.058(3) -0.001(2) 0.007(2) -0.009(2)
C38 0.070(3) 0.069(3) 0.095(4) 0.011(3) 0.028(3) 0.021(2)
C26 0.055(3) 0.107(4) 0.095(4) 0.033(3) 0.009(3) 0.004(3)
C13 0.078(3) 0.077(3) 0.087(4) 0.010(3) 0.015(3) 0.011(3)
C12 0.067(3) 0.075(3) 0.126(5) -0.006(4) 0.024(3) 0.018(3)
C2 0.078(3) 0.085(4) 0.082(4) -0.004(3) -0.001(3) -0.026(3)
C36 0.071(3) 0.096(4) 0.092(4) 0.006(3) 0.017(3) -0.007(3)
C40 0.079(3) 0.096(4) 0.096(4) 0.001(3) 0.027(3) 0.014(3)
C42 0.096(4) 0.110(5) 0.109(5) 0.002(4) 0.035(4) 0.037(4)
F2 0.084(3) 0.225(7) 0.298(9) 0.005(7) -0.036(4) 0.005(4)
C30 0.083(3) 0.079(3) 0.102(4) 0.021(3) 0.034(3) -0.001(3)
C29 0.074(3) 0.078(3) 0.103(4) 0.009(3) 0.036(3) 0.009(3)
C35 0.068(3) 0.075(3) 0.093(4) 0.010(3) 0.014(3) 0.004(2)
C32 0.090(4) 0.090(4) 0.117(5) 0.027(4) 0.044(4) 0.006(3)
C23 0.074(3) 0.102(4) 0.093(4) 0.024(4) 0.025(3) 0.003(3)
C24 0.076(3) 0.118(5) 0.083(4) 0.029(4) 0.004(3) 0.018(3)
C31 0.100(4) 0.097(4) 0.109(5) 0.015(4) 0.045(4) 0.030(4)
C1 0.092(4) 0.081(4) 0.101(5) -0.021(3) -0.019(3) -0.017(3)
C21 0.076(3) 0.097(4) 0.099(4) -0.011(3) 0.013(3) 0.025(3)
C33 0.094(4) 0.084(4) 0.078(4) 0.012(3) 0.006(3) 0.006(3)
C34 0.078(3) 0.104(4) 0.085(4) 0.017(3) 0.017(3) -0.007(3)
C22 0.092(4) 0.099(5) 0.099(5) 0.020(4) -0.003(3) 0.023(3)
C41 0.134(6) 0.083(4) 0.157(7) 0.019(5) 0.086(6) 0.019(4)
B1 0.072(3) 0.080(4) 0.070(3) 0.001(3) 0.009(3) -0.003(3)
C39 0.107(5) 0.086(4) 0.130(6) -0.001(4) 0.060(4) 0.009(3)

loop_
_atom_type_symbol
_atom_type_description
_atom_type_scat_dispersion_real
_atom_type_scat_dispersion_imag
_atom_type_scat_source
C C 0.0181 0.0091 'International Tables Vol C Tables 4.2.6.8 and 6.1.1.4'
H H 0.0000 0.0000 'International Tables Vol C Tables 4.2.6.8 and 6.1.1.4'
B B 0.0090 0.0039 'International Tables Vol C Tables 4.2.6.8 and 6.1.1.4'
F F 0.0727 0.0534 'International Tables Vol C Tables 4.2.6.8 and 6.1.1.4'
Fe Fe -1.1336 3.1974 'International Tables Vol C Tables 4.2.6.8 and 6.1.1.4'
N N 0.0311 0.0180 'International Tables Vol C Tables 4.2.6.8 and 6.1.1.4'

loop_
_exptl_crystal_face_index_h
_exptl_crystal_face_index_k
_exptl_crystal_face_index_l
_exptl_crystal_face_perp_dist
-4 -9 -3 0.0890
4 -7 6 0.0670
-4 -1 12 0.1754
3 10 5 0.0821
4 -7 -9 0.1558
1 5 -14 0.1380
1 -6 12 0.1093
-4 7 -8 0.0752
-5 3 -8 0.0730
5 -3 9 0.0796
3 -1 -13 0.1666
1 12 2 0.0764
5 -7 -7 0.1447
3 -11 3 0.0581
0 -11 8 0.0993
-1 11 -5 0.0825
-6 0 -6 0.0743
0 -12 1 0.0602

loop_
_geom_angle_atom_site_label_1
_geom_angle_atom_site_label_2
_geom_angle_atom_site_label_3
_geom_angle
_geom_angle_site_symmetry_1
_geom_angle_site_symmetry_3
_geom_angle_publ_flag
N4 Fe1 N7 92.77(18) . . ?
N8 Fe1 N4 99.39(14) . . ?
N8 Fe1 N3 175.40(15) . . ?
N8 Fe1 N7 77.19(14) . . ?
N8 Fe1 N9 77.73(14) . . ?
N8 Fe1 N2 105.94(14) . . ?
N3 Fe1 N4 77.14(14) . . ?
N3 Fe1 N7 99.83(14) . . ?
N3 Fe1 N9 105.33(14) . . ?
N3 Fe1 N2 77.57(14) . . ?
N9 Fe1 N4 93.17(15) . . ?
N9 Fe1 N7 154.85(15) . . ?
N2 Fe1 N4 154.67(15) . . ?
N2 Fe1 N7 92.79(15) . . ?
N2 Fe1 N9 92.21(16) . . ?
N5 N4 Fe1 138.1(3) . . ?
C9 N4 Fe1 115.7(3) . . ?
C9 N4 N5 106.1(4) . . ?
C15 N8 Fe1 119.8(3) . . ?
C15 N8 C19 120.9(3) . . ?
C19 N8 Fe1 119.3(3) . . ?
C4 N3 Fe1 119.4(3) . . ?
C8 N3 Fe1 119.8(3) . . ?
C8 N3 C4 120.8(4) . . ?
N6 N7 Fe1 138.4(3) . . ?
C14 N7 Fe1 114.9(3) . . ?
C14 N7 N6 106.2(4) . . ?
N10 N9 Fe1 138.6(3) . . ?
N10 N9 C20 106.0(4) . . ?
C20 N9 Fe1 115.4(3) . . ?
N1 N2 Fe1 138.5(4) . . ?
N1 N2 C3 105.7(4) . . ?
C3 N2 Fe1 115.6(3) . . ?
N4 N5 H5 124.9 . . ?
C11 N5 N4 110.2(4) . . ?
C11 N5 H5 124.9 . . ?
N4 C9 C8 115.1(4) . . ?
N4 C9 C10 110.1(4) . . ?
C10 C9 C8 134.8(4) . . ?
N8 C15 C14 111.9(4) . . ?
N8 C15 C16 121.0(4) . . ?
C16 C15 C14 127.1(4) . . ?
N7 N6 H6 124.5 . . ?
C12 N6 N7 111.1(4) . . ?
C12 N6 H6 124.5 . . ?
N3 C4 C3 111.7(3) . . ?
N3 C4 C5 120.7(4) . . ?
C5 C4 C3 127.5(4) . . ?
N2 N1 H1 124.5 . . ?
C1 N1 N2 111.0(5) . . ?
C1 N1 H1 124.5 . . ?
N3 C8 C9 112.2(4) . . ?
N3 C8 C7 121.0(4) . . ?
C7 C8 C9 126.9(4) . . ?
N9 N10 H10 124.5 . . ?
C22 N10 N9 111.1(5) . . ?
C22 N10 H10 124.5 . . ?
N2 C3 C4 115.6(4) . . ?
N2 C3 C2 110.6(4) . . ?
C2 C3 C4 133.7(5) . . ?
N9 C20 C19 115.6(4) . . ?
N9 C20 C21 109.7(5) . . ?
C21 C20 C19 134.7(5) . . ?
N7 C14 C15 115.7(4) . . ?
N7 C14 C13 109.8(4) . . ?
C13 C14 C15 134.5(5) . . ?
N8 C19 C20 112.0(4) . . ?
N8 C19 C18 120.8(4) . . ?
C18 C19 C20 127.2(4) . . ?
C8 C7 H7 120.8 . . ?
C6 C7 C8 118.5(4) . . ?
C6 C7 H7 120.8 . . ?
C32 N12 C31 117.1(6) . . ?
C15 C16 H16 120.5 . . ?
C17 C16 C15 119.0(5) . . ?
C17 C16 H16 120.5 . . ?
C4 C5 H5A 120.6 . . ?
C6 C5 C4 118.8(4) . . ?
C6 C5 H5A 120.6 . . ?
C34 N13 C33 117.0(5) . . ?
C25 C27 C28 120.6(6) . . ?
C25 C27 C26 116.9(5) . . ?
C26 C27 C28 122.5(5) . . ?
C19 C18 H18 120.8 . . ?
C19 C18 C17 118.4(4) . . ?
C17 C18 H18 120.8 . . ?
C9 C10 H10A 127.4 . . ?
C11 C10 C9 105.2(5) . . ?
C11 C10 H10A 127.4 . . ?
C30 C28 C27 121.5(6) . . ?
C29 C28 C27 122.1(5) . . ?
C29 C28 C30 116.4(5) . . ?
C23 N11 C24 117.5(5) . . ?
C41 N14 C42 117.3(6) . . ?
C36 C37 C38 121.8(6) . . ?
C35 C37 C38 120.7(5) . . ?
C35 C37 C36 117.5(5) . . ?
C7 C6 H6A 119.9 . . ?
C5 C6 C7 120.3(4) . . ?
C5 C6 H6A 119.9 . . ?
C16 C17 C18 119.9(4) . . ?
C16 C17 H17 120.1 . . ?
C18 C17 H17 120.1 . . ?
C27 C25 H25 120.2 . . ?
C23 C25 C27 119.5(6) . . ?
C23 C25 H25 120.2 . . ?
N5 C11 C10 108.4(4) . . ?
N5 C11 H11 125.8 . . ?
C10 C11 H11 125.8 . . ?
F5 B2 F6 108.9(4) . . ?
F5 B2 F8 109.9(5) . . ?
F8 B2 F6 109.1(5) . . ?
F7 B2 F6 108.8(5) . . ?
F7 B2 F5 110.8(5) . . ?
F7 B2 F8 109.3(5) . . ?
C40 C38 C37 121.6(5) . . ?
C39 C38 C37 122.3(6) . . ?
C39 C38 C40 116.0(6) . . ?
C27 C26 H26 120.1 . . ?
C24 C26 C27 119.7(6) . . ?
C24 C26 H26 120.1 . . ?
C14 C13 H13 128.1 . . ?
C12 C13 C14 103.8(5) . . ?
C12 C13 H13 128.1 . . ?
N6 C12 C13 109.2(5) . . ?
N6 C12 H12 125.4 . . ?
C13 C12 H12 125.4 . . ?
C3 C2 H2 128.1 . . ?
C1 C2 C3 103.8(5) . . ?
C1 C2 H2 128.1 . . ?
C37 C36 H36 120.4 . . ?
C34 C36 C37 119.3(6) . . ?
C34 C36 H36 120.4 . . ?
C38 C40 H40 119.5 . . ?
C42 C40 C38 121.0(7) . . ?
C42 C40 H40 119.5 . . ?
N14 C42 C40 121.2(8) . . ?
N14 C42 H42 119.4 . . ?
C40 C42 H42 119.4 . . ?
C28 C30 H30 120.1 . . ?
C32 C30 C28 119.9(7) . . ?
C32 C30 H30 120.1 . . ?
C28 C29 H29 119.9 . . ?
C28 C29 C31 120.2(6) . . ?
C31 C29 H29 119.9 . . ?
C37 C35 H35 120.2 . . ?
C37 C35 C33 119.6(5) . . ?
C33 C35 H35 120.2 . . ?
N12 C32 C30 124.0(6) . . ?
N12 C32 H32 118.0 . . ?
C30 C32 H32 118.0 . . ?
N11 C23 C25 123.5(6) . . ?
N11 C23 H23 118.2 . . ?
C25 C23 H23 118.2 . . ?
N11 C24 C26 122.7(7) . . ?
N11 C24 H24 118.7 . . ?
C26 C24 H24 118.7 . . ?
N12 C31 C29 122.4(7) . . ?
N12 C31 H31 118.8 . . ?
C29 C31 H31 118.8 . . ?
N1 C1 C2 108.9(5) . . ?
N1 C1 H1A 125.5 . . ?
C2 C1 H1A 125.5 . . ?
C20 C21 H21 127.5 . . ?
C22 C21 C20 104.9(5) . . ?
C22 C21 H21 127.5 . . ?
N13 C33 C35 122.7(6) . . ?
N13 C33 H33 118.6 . . ?
C35 C33 H33 118.6 . . ?
N13 C34 C36 123.8(6) . . ?
N13 C34 H34 118.1 . . ?
C36 C34 H34 118.1 . . ?
N10 C22 C21 108.3(5) . . ?
N10 C22 H22 125.9 . . ?
C21 C22 H22 125.9 . . ?
N14 C41 H41 117.4 . . ?
N14 C41 C39 125.2(7) . . ?
C39 C41 H41 117.4 . . ?
F3 B1 F4 110.5(6) . . ?
F3 B1 F1 110.6(6) . . ?
F4 B1 F1 107.9(6) . . ?
F2 B1 F3 111.1(7) . . ?
F2 B1 F4 109.7(7) . . ?
F2 B1 F1 107.0(7) . . ?
C38 C39 C41 119.2(8) . . ?
C38 C39 H39 120.4 . . ?
C41 C39 H39 120.4 . . ?

loop_
_geom_bond_atom_site_label_1
_geom_bond_atom_site_label_2
_geom_bond_distance
_geom_bond_site_symmetry_2
_geom_bond_publ_flag
Fe1 N4 2.061(4) . ?
Fe1 N8 2.001(3) . ?
Fe1 N3 2.001(3) . ?
Fe1 N7 2.066(4) . ?
Fe1 N9 2.050(4) . ?
Fe1 N2 2.048(4) . ?
F6 B2 1.380(6) . ?
F5 B2 1.362(7) . ?
N4 N5 1.356(5) . ?
N4 C9 1.341(6) . ?
N8 C15 1.334(6) . ?
N8 C19 1.346(5) . ?
N3 C4 1.348(5) . ?
N3 C8 1.334(5) . ?
F8 B2 1.371(7) . ?
N7 N6 1.345(5) . ?
N7 C14 1.341(6) . ?
N9 N10 1.345(6) . ?
N9 C20 1.348(6) . ?
N2 N1 1.334(5) . ?
N2 C3 1.344(6) . ?
N5 H5 0.8600 . ?
N5 C11 1.337(8) . ?
F7 B2 1.354(7) . ?
C9 C8 1.461(6) . ?
C9 C10 1.388(6) . ?
C15 C14 1.455(6) . ?
C15 C16 1.384(6) . ?
N6 H6 0.8600 . ?
N6 C12 1.314(8) . ?
C4 C3 1.456(6) . ?
C4 C5 1.385(6) . ?
N1 H1 0.8600 . ?
N1 C1 1.327(9) . ?
C8 C7 1.392(6) . ?
F3 B1 1.355(8) . ?
N10 H10 0.8600 . ?
N10 C22 1.335(8) . ?
C3 C2 1.392(7) . ?
C20 C19 1.455(6) . ?
C20 C21 1.402(7) . ?
C14 C13 1.409(7) . ?
C19 C18 1.387(6) . ?
C7 H7 0.9300 . ?
C7 C6 1.382(7) . ?
F4 B1 1.357(8) . ?
N12 C32 1.318(10) . ?
N12 C31 1.344(9) . ?
C16 H16 0.9300 . ?
C16 C17 1.379(7) . ?
C5 H5A 0.9300 . ?
C5 C6 1.376(7) . ?
N13 C33 1.334(8) . ?
N13 C34 1.325(8) . ?
C27 C28 1.481(8) . ?
C27 C25 1.391(7) . ?
C27 C26 1.393(9) . ?
C18 H18 0.9300 . ?
C18 C17 1.391(8) . ?
C10 H10A 0.9300 . ?
C10 C11 1.369(8) . ?
C28 C30 1.391(7) . ?
C28 C29 1.378(9) . ?
F1 B1 1.360(8) . ?
N11 C23 1.322(9) . ?
N11 C24 1.345(9) . ?
N14 C42 1.360(10) . ?
N14 C41 1.299(11) . ?
C37 C38 1.473(8) . ?
C37 C36 1.387(8) . ?
C37 C35 1.368(8) . ?
C6 H6A 0.9300 . ?
C17 H17 0.9300 . ?
C25 H25 0.9300 . ?
C25 C23 1.371(9) . ?
C11 H11 0.9300 . ?
C38 C40 1.404(9) . ?
C38 C39 1.378(9) . ?
C26 H26 0.9300 . ?
C26 C24 1.370(8) . ?
C13 H13 0.9300 . ?
C13 C12 1.378(9) . ?
C12 H12 0.9300 . ?
C2 H2 0.9300 . ?
C2 C1 1.371(9) . ?
C36 H36 0.9300 . ?
C36 C34 1.370(9) . ?
C40 H40 0.9300 . ?
C40 C42 1.375(9) . ?
C42 H42 0.9300 . ?
F2 B1 1.300(8) . ?
C30 H30 0.9300 . ?
C30 C32 1.366(9) . ?
C29 H29 0.9300 . ?
C29 C31 1.386(9) . ?
C35 H35 0.9300 . ?
C35 C33 1.389(9) . ?
C32 H32 0.9300 . ?
C23 H23 0.9300 . ?
C24 H24 0.9300 . ?
C31 H31 0.9300 . ?
C1 H1A 0.9300 . ?
C21 H21 0.9300 . ?
C21 C22 1.369(10) . ?
C33 H33 0.9300 . ?
C34 H34 0.9300 . ?
C22 H22 0.9300 . ?
C41 H41 0.9300 . ?
C41 C39 1.379(10) . ?
C39 H39 0.9300 . ?

loop_
_geom_torsion_atom_site_label_1
_geom_torsion_atom_site_label_2
_geom_torsion_atom_site_label_3
_geom_torsion_atom_site_label_4
_geom_torsion
_geom_torsion_site_symmetry_1
_geom_torsion_site_symmetry_2
_geom_torsion_site_symmetry_3
_geom_torsion_site_symmetry_4
_geom_torsion_publ_flag
Fe1 N4 N5 C11 -175.0(4) . . . . ?
Fe1 N4 C9 C8 -4.1(5) . . . . ?
Fe1 N4 C9 C10 176.0(3) . . . . ?
Fe1 N8 C15 C14 -0.1(5) . . . . ?
Fe1 N8 C15 C16 -179.9(3) . . . . ?
Fe1 N8 C19 C20 1.1(5) . . . . ?
Fe1 N8 C19 C18 -179.1(3) . . . . ?
Fe1 N3 C4 C3 1.4(5) . . . . ?
Fe1 N3 C4 C5 -179.0(3) . . . . ?
Fe1 N3 C8 C9 -0.1(5) . . . . ?
Fe1 N3 C8 C7 179.3(3) . . . . ?
Fe1 N7 N6 C12 -171.3(4) . . . . ?
Fe1 N7 C14 C15 -7.5(5) . . . . ?
Fe1 N7 C14 C13 173.3(3) . . . . ?
Fe1 N9 N10 C22 177.2(4) . . . . ?
Fe1 N9 C20 C19 1.9(5) . . . . ?
Fe1 N9 C20 C21 -177.7(4) . . . . ?
Fe1 N2 N1 C1 175.9(4) . . . . ?
Fe1 N2 C3 C4 2.7(5) . . . . ?
Fe1 N2 C3 C2 -177.5(4) . . . . ?
N4 N5 C11 C10 0.6(6) . . . . ?
N4 C9 C8 N3 2.8(5) . . . . ?
N4 C9 C8 C7 -176.6(4) . . . . ?
N4 C9 C10 C11 0.4(6) . . . . ?
N8 C15 C14 N7 5.1(6) . . . . ?
N8 C15 C14 C13 -176.0(5) . . . . ?
N8 C15 C16 C17 -0.8(7) . . . . ?
N8 C19 C18 C17 -1.0(7) . . . . ?
N3 C4 C3 N2 -2.6(6) . . . . ?
N3 C4 C3 C2 177.6(5) . . . . ?
N3 C4 C5 C6 -0.5(7) . . . . ?
N3 C8 C7 C6 -0.2(7) . . . . ?
N7 N6 C12 C13 0.7(7) . . . . ?
N7 C14 C13 C12 0.5(6) . . . . ?
N9 N10 C22 C21 -0.7(8) . . . . ?
N9 C20 C19 N8 -2.0(5) . . . . ?
N9 C20 C19 C18 178.3(4) . . . . ?
N9 C20 C21 C22 -0.3(7) . . . . ?
N2 N1 C1 C2 0.6(7) . . . . ?
N2 C3 C2 C1 0.8(7) . . . . ?
N5 N4 C9 C8 179.8(4) . . . . ?
N5 N4 C9 C10 0.0(5) . . . . ?
C9 N4 N5 C11 -0.3(6) . . . . ?
C9 C8 C7 C6 179.1(5) . . . . ?
C9 C10 C11 N5 -0.6(6) . . . . ?
C15 N8 C19 C20 -178.0(4) . . . . ?
C15 N8 C19 C18 1.7(6) . . . . ?
C15 C14 C13 C12 -178.5(5) . . . . ?
C15 C16 C17 C18 1.4(8) . . . . ?
N6 N7 C14 C15 179.1(4) . . . . ?
N6 N7 C14 C13 -0.1(5) . . . . ?
C4 N3 C8 C9 179.8(4) . . . . ?
C4 N3 C8 C7 -0.8(6) . . . . ?
C4 C3 C2 C1 -179.5(5) . . . . ?
C4 C5 C6 C7 -0.5(8) . . . . ?
N1 N2 C3 C4 179.7(4) . . . . ?
N1 N2 C3 C2 -0.5(6) . . . . ?
C8 N3 C4 C3 -178.4(4) . . . . ?
C8 N3 C4 C5 1.2(6) . . . . ?
C8 C9 C10 C11 -179.4(5) . . . . ?
C8 C7 C6 C5 0.9(8) . . . . ?
N10 N9 C20 C19 179.5(4) . . . . ?
N10 N9 C20 C21 -0.1(6) . . . . ?
C3 N2 N1 C1 -0.1(6) . . . . ?
C3 C4 C5 C6 179.0(5) . . . . ?
C3 C2 C1 N1 -0.8(7) . . . . ?
C20 N9 N10 C22 0.5(6) . . . . ?
C20 C19 C18 C17 178.6(5) . . . . ?
C20 C21 C22 N10 0.6(8) . . . . ?
C14 N7 N6 C12 -0.4(6) . . . . ?
C14 C15 C16 C17 179.4(5) . . . . ?
C14 C13 C12 N6 -0.7(7) . . . . ?
C19 N8 C15 C14 179.0(4) . . . . ?
C19 N8 C15 C16 -0.8(6) . . . . ?
C19 C20 C21 C22 -179.8(6) . . . . ?
C19 C18 C17 C16 -0.5(8) . . . . ?
C16 C15 C14 N7 -175.1(4) . . . . ?
C16 C15 C14 C13 3.8(9) . . . . ?
C5 C4 C3 N2 177.8(4) . . . . ?
C5 C4 C3 C2 -2.0(9) . . . . ?
C27 C28 C30 C32 -177.4(5) . . . . ?
C27 C28 C29 C31 176.9(5) . . . . ?
C27 C25 C23 N11 0.4(10) . . . . ?
C27 C26 C24 N11 -0.9(10) . . . . ?
C10 C9 C8 N3 -177.4(5) . . . . ?
C10 C9 C8 C7 3.2(8) . . . . ?
C28 C27 C25 C23 -177.3(5) . . . . ?
C28 C27 C26 C24 177.6(5) . . . . ?
C28 C30 C32 N12 -0.3(10) . . . . ?
C28 C29 C31 N12 1.4(10) . . . . ?
N14 C41 C39 C38 2.5(13) . . . . ?
C37 C38 C40 C42 -177.4(5) . . . . ?
C37 C38 C39 C41 176.6(6) . . . . ?
C37 C36 C34 N13 -0.9(10) . . . . ?
C37 C35 C33 N13 0.8(9) . . . . ?
C25 C27 C28 C30 -150.6(6) . . . . ?
C25 C27 C28 C29 29.6(7) . . . . ?
C25 C27 C26 C24 -2.4(8) . . . . ?
C38 C37 C36 C34 178.0(5) . . . . ?
C38 C37 C35 C33 -178.0(5) . . . . ?
C38 C40 C42 N14 -0.7(10) . . . . ?
C26 C27 C28 C30 29.4(7) . . . . ?
C26 C27 C28 C29 -150.4(6) . . . . ?
C26 C27 C25 C23 2.7(8) . . . . ?
C36 C37 C38 C40 -25.2(8) . . . . ?
C36 C37 C38 C39 154.9(6) . . . . ?
C36 C37 C35 C33 2.0(8) . . . . ?
C40 C38 C39 C41 -3.2(10) . . . . ?
C42 N14 C41 C39 -0.6(12) . . . . ?
C30 C28 C29 C31 -2.9(8) . . . . ?
C29 C28 C30 C32 2.4(8) . . . . ?
C35 C37 C38 C40 154.8(6) . . . . ?
C35 C37 C38 C39 -25.1(8) . . . . ?
C35 C37 C36 C34 -2.0(8) . . . . ?
C32 N12 C31 C29 0.8(10) . . . . ?
C23 N11 C24 C26 3.9(9) . . . . ?
C24 N11 C23 C25 -3.6(10) . . . . ?
C31 N12 C32 C30 -1.4(10) . . . . ?
C21 C20 C19 N8 177.5(6) . . . . ?
C21 C20 C19 C18 -2.2(9) . . . . ?
C33 N13 C34 C36 3.6(10) . . . . ?
C34 N13 C33 C35 -3.6(9) . . . . ?
C41 N14 C42 C40 -0.3(10) . . . . ?
C39 C38 C40 C42 2.5(9) . . . . ?

loop_
_exptl_oxdiff_crystal_face_indexfrac_h
_exptl_oxdiff_crystal_face_indexfrac_k
_exptl_oxdiff_crystal_face_indexfrac_l
_exptl_oxdiff_crystal_face_x
_exptl_oxdiff_crystal_face_y
_exptl_oxdiff_crystal_face_z
-3.9556 -9.2155 -3.2815 0.9620 -0.1263 -0.2421
4.2925 -6.9517 6.4970 -0.1134 -0.8718 0.4765
-4.2135 -0.8710 12.3907 -0.0657 -0.4916 -0.8683
2.5686 10.1849 5.3661 -0.9915 0.1298 -0.0089
4.2594 -6.5955 -9.1482 0.4052 -0.0542 0.9126
0.9137 4.7221 -13.7052 0.1172 0.8984 0.4232
1.4826 -6.3404 11.8487 -0.1297 -0.9907 -0.0404
-3.7842 6.9882 -7.8245 0.1198 0.9191 -0.3754
-5.0517 2.7951 -7.6801 0.4624 0.7548 -0.4653
4.5077 -2.5771 9.2364 -0.4895 -0.7993 0.3486
3.3628 -1.2136 -13.4645 0.2915 0.4780 0.8286
0.5458 12.1977 1.6115 -0.8374 0.5120 -0.1915
4.6913 -7.1519 -7.1142 0.3376 -0.2051 0.9187
2.8288 -10.7112 3.0234 0.3415 -0.8210 0.4576
-0.1398 -10.5071 7.7609 0.3827 -0.9223 -0.0546
-1.4621 10.9967 -5.4764 -0.3742 0.9007 -0.2207
-5.8373 -0.0956 -5.5166 0.6212 0.5324 -0.5751
0.2860 -12.3044 0.6454 0.7056 -0.6690 0.2336
